data_2242904
loop_
_publ_author_name
'Al-Wahaibi, Lamya H.'
'Alsfouk, Aisha'
'El-Emam, Ali A.'
'Blacque, Olivier'

_publ_section_title
;
 Crystal structures and Hirshfeld surface analysis of
 2-(adamantan-1-yl)-5-(4-fluorophenyl)-1,3,4-oxadiazole and
 2-(adamantan-1-yl)-5-(4-chlorophenyl)-1,3,4-oxadiazole
;
_journal_issue 5
_journal_name_full 'Acta Crystallographica Section E'
_journal_page_first 611
_journal_page_last 615
_journal_paper_doi 10.1107/S2056989019004651
_journal_volume 75
_journal_year 2019
_chemical_formula_iupac 'C18 H19 F N2 O'
_chemical_formula_moiety 'C18 H19 F N2 O'
_chemical_formula_sum 'C18 H19 F N2 O'
_chemical_formula_weight 298.35
_chemical_name_systematic ' 2-(Adamantan-1-yl)-5-(4-fluorophenyl)-1,3,4-oxadiazole'
_space_group_crystal_system monoclinic
_space_group_IT_number 14
_space_group_name_Hall '-P 2ybc'
_space_group_name_H-M_alt 'P 1 21/c 1'
_symmetry_space_group_name_Hall '-P 2ybc'
_symmetry_space_group_name_H-M 'P 1 21/c 1'
_atom_sites_solution_hydrogens geom
_atom_sites_solution_primary dual
_audit_creation_method
;
Olex2 1.2
(compiled 2018.05.29 svn.r3508 for OlexSys, GUI svn.r5506)
;
_cell_angle_alpha 90
_cell_angle_beta 98.556(2)
_cell_angle_gamma 90
_cell_formula_units_Z 4
_cell_length_a 18.2525(4)
_cell_length_b 7.07855(16)
_cell_length_c 11.2207(2)
_cell_measurement_reflns_used 7588
_cell_measurement_temperature 160.0(10)
_cell_measurement_theta_max 78.5
_cell_measurement_theta_min 4.9
_cell_volume 1433.59(5)
_computing_cell_refinement
;
CrysAlisPro (Rigaku OD, 2019)
;
_computing_data_collection
;
CrysAlisPro (Rigaku OD, 2019)
;
_computing_data_reduction
;
CrysAlisPro (Rigaku OD, 2019)
;
_computing_molecular_graphics
;
Mercury (Macrae <i>et al.</i>,  2008)
;
_computing_publication_material
;
<i>OLEX2</i> (Dolomanov <i>et al.</i>,  2009)
;
_computing_structure_refinement
;
ShelXL (Sheldrick, 2015b)
;
_computing_structure_solution
;
ShelXT (Sheldrick, 2015a)
;
_diffrn_ambient_temperature 160.0(10)
_diffrn_detector 'CCD plate'
_diffrn_detector_area_resol_mean 5.8140
_diffrn_measured_fraction_theta_full 0.992
_diffrn_measured_fraction_theta_max 0.992
_diffrn_measurement_device 'four-circle diffractometer'
_diffrn_measurement_device_type 'XtaLAB Synergy, Dualflex, Pilatus 200K'
_diffrn_measurement_method '\w scans'
_diffrn_radiation_monochromator mirror
_diffrn_radiation_probe x-ray
_diffrn_radiation_type CuK\a
_diffrn_radiation_wavelength 1.54184
_diffrn_reflns_av_R_equivalents 0.0299
_diffrn_reflns_av_unetI/netI 0.0295
_diffrn_reflns_limit_h_max 22
_diffrn_reflns_limit_h_min -22
_diffrn_reflns_limit_k_max 8
_diffrn_reflns_limit_k_min -8
_diffrn_reflns_limit_l_max 14
_diffrn_reflns_limit_l_min -11
_diffrn_reflns_number 13058
_diffrn_reflns_theta_full 67.684
_diffrn_reflns_theta_max 74.487
_diffrn_reflns_theta_min 4.900
_diffrn_source 'micro-focus sealed X-ray tube'
_exptl_absorpt_coefficient_mu 0.775
_exptl_absorpt_correction_T_max 0.990
_exptl_absorpt_correction_T_min 0.921
_exptl_absorpt_correction_type analytical
_exptl_absorpt_process_details
;
(CrysAlisPro; Rigaku OD, 2019)
;
_exptl_crystal_colour colourless
_exptl_crystal_density_diffrn 1.382
_exptl_crystal_description plate
_exptl_crystal_F_000 632
_exptl_crystal_size_max 0.18
_exptl_crystal_size_mid 0.15
_exptl_crystal_size_min 0.015
_refine_diff_density_max 0.465
_refine_diff_density_min -0.382
_refine_ls_extinction_method none
_refine_ls_goodness_of_fit_ref 1.229
_refine_ls_hydrogen_treatment constr
_refine_ls_matrix_type full
_refine_ls_number_parameters 199
_refine_ls_number_reflns 2903
_refine_ls_number_restraints 0
_refine_ls_restrained_S_all 1.229
_refine_ls_R_factor_all 0.0851
_refine_ls_R_factor_gt 0.0798
_refine_ls_shift/su_max 0.000
_refine_ls_shift/su_mean 0.000
_refine_ls_structure_factor_coef Fsqd
_refine_ls_weighting_details 'w=1/[\s^2^(Fo^2^)+(0.0572P)^2^+6.0123P] where P=(Fo^2^+2Fc^2^)/3'
_refine_ls_weighting_scheme calc
_refine_ls_wR_factor_gt 0.2309
_refine_ls_wR_factor_ref 0.2331
_reflns_number_gt 2578
_reflns_number_total 2903
_reflns_threshold_expression 'I > 2\s(I)'
_cod_data_source_file su5492sup1.cif
_cod_data_source_block I
_cod_original_cell_volume 1433.59(6)
_cod_database_code 2242904
_shelx_space_group_comment
;
The symmetry employed for this shelxl refinement is uniquely defined
by the following loop, which should always be used as a source of
symmetry information in preference to the above space-group names.
They are only intended as comments.
;
_shelx_estimated_absorpt_t_min 0.873
_shelx_estimated_absorpt_t_max 0.988

loop_
_space_group_symop_operation_xyz
'x, y, z'
'-x, y+1/2, -z+1/2'
'-x, -y, -z'
'x, -y-1/2, z-1/2'

loop_
_atom_site_type_symbol
_atom_site_label
_atom_site_fract_x
_atom_site_fract_y
_atom_site_fract_z
_atom_site_U_iso_or_equiv
_atom_site_adp_type
_atom_site_calc_flag
_atom_site_occupancy
C C1 0.6397(2) 0.5834(6) 0.8751(3) 0.0220(8) Uani d 1
C C2 0.6287(2) 0.5485(6) 0.7528(3) 0.0218(8) Uani d 1
H H2 0.669009 0.519350 0.711237 0.026 Uiso calc 1
C C3 0.5568(2) 0.5574(5) 0.6928(3) 0.0189(7) Uani d 1
H H3 0.547397 0.536452 0.608242 0.023 Uiso calc 1
C C4 0.4979(2) 0.5973(5) 0.7558(3) 0.0178(7) Uani d 1
C C5 0.5114(2) 0.6345(5) 0.8784(3) 0.0201(8) Uani d 1
H H5 0.471482 0.664740 0.920495 0.024 Uiso calc 1
C C6 0.5836(2) 0.6276(6) 0.9397(3) 0.0234(8) Uani d 1
H H6 0.593767 0.652639 1.023700 0.028 Uiso calc 1
C C7 0.42268(19) 0.5993(5) 0.6869(3) 0.0188(7) Uani d 1
C C8 0.3054(2) 0.5755(5) 0.6523(3) 0.0194(8) Uani d 1
C C9 0.22741(19) 0.5532(5) 0.6776(3) 0.0188(8) Uani d 1
C C10 0.2034(2) 0.7286(6) 0.7450(4) 0.0229(8) Uani d 1
H H10A 0.235907 0.742685 0.823383 0.027 Uiso calc 1
H H10B 0.208148 0.843843 0.696746 0.027 Uiso calc 1
C C11 0.1226(2) 0.7041(6) 0.7656(4) 0.0249(9) Uani d 1
H H11 0.107002 0.816945 0.809285 0.030 Uiso calc 1
C C12 0.0729(2) 0.6855(7) 0.6436(4) 0.0280(9) Uani d 1
H H12A 0.020522 0.672769 0.656054 0.034 Uiso calc 1
H H12B 0.077248 0.800506 0.594894 0.034 Uiso calc 1
C C13 0.0958(2) 0.5124(6) 0.5766(3) 0.0261(9) Uani d 1
H H13 0.063156 0.501154 0.496999 0.031 Uiso calc 1
C C14 0.1769(2) 0.5336(6) 0.5561(3) 0.0241(8) Uani d 1
H H14A 0.191844 0.421626 0.512660 0.029 Uiso calc 1
H H14B 0.181982 0.646678 0.506007 0.029 Uiso calc 1
C C15 0.1155(2) 0.5267(7) 0.8408(4) 0.0282(9) Uani d 1
H H15A 0.147857 0.538200 0.919522 0.034 Uiso calc 1
H H15B 0.063748 0.512872 0.855987 0.034 Uiso calc 1
C C16 0.1378(2) 0.3532(6) 0.7743(4) 0.0264(9) Uani d 1
H H16 0.132697 0.237763 0.823688 0.032 Uiso calc 1
C C17 0.0881(2) 0.3342(6) 0.6516(4) 0.0282(9) Uani d 1
H H17A 0.102861 0.221647 0.608557 0.034 Uiso calc 1
H H17B 0.035805 0.318109 0.663834 0.034 Uiso calc 1
C C18 0.2193(2) 0.3748(6) 0.7544(4) 0.0242(8) Uani d 1
H H18A 0.234847 0.261751 0.712615 0.029 Uiso calc 1
H H18B 0.251650 0.386012 0.833140 0.029 Uiso calc 1
F F1 0.71024(12) 0.5714(4) 0.9363(2) 0.0321(6) Uani d 1
N N1 0.40489(17) 0.6139(5) 0.5727(3) 0.0237(7) Uani d 1
N N2 0.32721(18) 0.5975(5) 0.5493(3) 0.0245(7) Uani d 1
O O1 0.36296(13) 0.5751(4) 0.7457(2) 0.0192(6) Uani d 1

loop_
_atom_site_aniso_label
_atom_site_aniso_U_11
_atom_site_aniso_U_22
_atom_site_aniso_U_33
_atom_site_aniso_U_12
_atom_site_aniso_U_13
_atom_site_aniso_U_23
C1 0.0185(18) 0.0220(19) 0.0239(19) -0.0016(15) -0.0015(14) 0.0036(15)
C2 0.0179(17) 0.0239(19) 0.0245(19) -0.0014(15) 0.0059(14) 0.0014(15)
C3 0.0218(18) 0.0180(17) 0.0177(17) 0.0000(14) 0.0055(14) -0.0012(13)
C4 0.0152(16) 0.0155(16) 0.0232(17) -0.0024(13) 0.0048(13) 0.0008(14)
C5 0.0199(17) 0.0201(18) 0.0217(18) 0.0007(14) 0.0083(14) 0.0003(14)
C6 0.028(2) 0.0220(19) 0.0204(18) -0.0023(16) 0.0029(15) -0.0004(15)
C7 0.0170(17) 0.0187(17) 0.0220(18) -0.0004(14) 0.0074(14) 0.0000(14)
C8 0.0182(17) 0.0217(19) 0.0178(17) 0.0005(14) 0.0014(13) -0.0002(14)
C9 0.0163(17) 0.0260(19) 0.0141(16) 0.0021(14) 0.0015(13) 0.0001(14)
C10 0.0163(18) 0.027(2) 0.0257(19) -0.0027(15) 0.0034(14) -0.0046(16)
C11 0.0153(17) 0.034(2) 0.027(2) 0.0003(16) 0.0061(14) -0.0057(17)
C12 0.0159(18) 0.039(2) 0.029(2) 0.0032(17) 0.0029(15) 0.0023(18)
C13 0.0170(18) 0.041(2) 0.0191(18) -0.0018(16) -0.0021(14) -0.0039(17)
C14 0.0179(18) 0.038(2) 0.0161(17) -0.0002(16) 0.0018(14) -0.0001(16)
C15 0.0197(18) 0.045(3) 0.0201(19) -0.0023(17) 0.0047(14) -0.0018(18)
C16 0.0197(18) 0.031(2) 0.030(2) -0.0026(16) 0.0057(15) 0.0047(17)
C17 0.0205(19) 0.034(2) 0.030(2) -0.0060(17) 0.0046(16) -0.0061(18)
C18 0.0211(18) 0.029(2) 0.0233(19) 0.0043(16) 0.0051(15) 0.0048(16)
F1 0.0198(11) 0.0465(16) 0.0278(12) -0.0006(10) -0.0032(9) 0.0031(11)
N1 0.0194(15) 0.0318(18) 0.0207(16) 0.0022(13) 0.0061(12) 0.0008(14)
N2 0.0202(16) 0.0366(19) 0.0171(15) 0.0020(14) 0.0044(12) 0.0013(14)
O1 0.0148(12) 0.0288(14) 0.0146(12) -0.0007(10) 0.0036(9) -0.0009(10)

loop_
_atom_type_symbol
_atom_type_description
_atom_type_scat_dispersion_real
_atom_type_scat_dispersion_imag
_atom_type_scat_source
C C 0.0181 0.0091 'International Tables Vol C Tables 4.2.6.8 and 6.1.1.4'
H H 0.0000 0.0000 'International Tables Vol C Tables 4.2.6.8 and 6.1.1.4'
F F 0.0727 0.0534 'International Tables Vol C Tables 4.2.6.8 and 6.1.1.4'
N N 0.0311 0.0180 'International Tables Vol C Tables 4.2.6.8 and 6.1.1.4'
O O 0.0492 0.0322 'International Tables Vol C Tables 4.2.6.8 and 6.1.1.4'

loop_
_exptl_crystal_face_index_h
_exptl_crystal_face_index_k
_exptl_crystal_face_index_l
_exptl_crystal_face_perp_dist
0 -1 0 0.0582
-1 0 0 0.0057
1 0 0 0.0066
-1 1 2 0.0578
1 -1 -5 0.0836
0 3 -5 0.0699
-1 -1 5 0.1001

loop_
_geom_angle_atom_site_label_1
_geom_angle_atom_site_label_2
_geom_angle_atom_site_label_3
_geom_angle
C6 C1 C2 123.8(4)
F1 C1 C2 118.3(3)
F1 C1 C6 117.9(3)
C1 C2 H2 121.2
C1 C2 C3 117.5(3)
C3 C2 H2 121.2
C2 C3 H3 119.8
C2 C3 C4 120.5(3)
C4 C3 H3 119.8
C3 C4 C7 117.6(3)
C5 C4 C3 120.2(3)
C5 C4 C7 122.2(3)
C4 C5 H5 120.1
C4 C5 C6 119.9(3)
C6 C5 H5 120.1
C1 C6 C5 118.1(3)
C1 C6 H6 121.0
C5 C6 H6 121.0
N1 C7 C4 127.2(3)
N1 C7 O1 113.1(3)
O1 C7 C4 119.7(3)
N2 C8 C9 127.7(3)
N2 C8 O1 112.5(3)
O1 C8 C9 119.8(3)
C8 C9 C10 110.7(3)
C8 C9 C14 107.7(3)
C8 C9 C18 111.2(3)
C14 C9 C10 109.3(3)
C14 C9 C18 109.1(3)
C18 C9 C10 108.9(3)
C9 C10 H10A 109.8
C9 C10 H10B 109.8
H10A C10 H10B 108.3
C11 C10 C9 109.3(3)
C11 C10 H10A 109.8
C11 C10 H10B 109.8
C10 C11 H11 109.4
C12 C11 C10 109.2(3)
C12 C11 H11 109.4
C15 C11 C10 109.7(3)
C15 C11 H11 109.4
C15 C11 C12 109.6(3)
C11 C12 H12A 109.7
C11 C12 H12B 109.7
H12A C12 H12B 108.2
C13 C12 C11 109.8(3)
C13 C12 H12A 109.7
C13 C12 H12B 109.7
C12 C13 H13 109.5
C12 C13 C14 109.6(3)
C12 C13 C17 109.6(3)
C14 C13 H13 109.5
C17 C13 H13 109.5
C17 C13 C14 109.3(3)
C9 C14 C13 109.9(3)
C9 C14 H14A 109.7
C9 C14 H14B 109.7
C13 C14 H14A 109.7
C13 C14 H14B 109.7
H14A C14 H14B 108.2
C11 C15 H15A 109.7
C11 C15 H15B 109.7
H15A C15 H15B 108.2
C16 C15 C11 110.0(3)
C16 C15 H15A 109.7
C16 C15 H15B 109.7
C15 C16 H16 109.4
C15 C16 C17 110.1(3)
C15 C16 C18 108.9(3)
C17 C16 H16 109.4
C17 C16 C18 109.5(3)
C18 C16 H16 109.4
C13 C17 C16 109.2(3)
C13 C17 H17A 109.8
C13 C17 H17B 109.8
C16 C17 H17A 109.8
C16 C17 H17B 109.8
H17A C17 H17B 108.3
C9 C18 H18A 109.8
C9 C18 H18B 109.8
C16 C18 C9 109.6(3)
C16 C18 H18A 109.8
C16 C18 H18B 109.8
H18A C18 H18B 108.2
C7 N1 N2 106.2(3)
C8 N2 N1 106.3(3)
C7 O1 C8 102.0(3)

loop_
_geom_bond_atom_site_label_1
_geom_bond_atom_site_label_2
_geom_bond_distance
C1 C2 1.380(5)
C1 C6 1.376(5)
C1 F1 1.369(4)
C2 H2 0.9500
C2 C3 1.384(5)
C3 H3 0.9500
C3 C4 1.400(5)
C4 C5 1.386(5)
C4 C7 1.472(5)
C5 H5 0.9500
C5 C6 1.394(5)
C6 H6 0.9500
C7 N1 1.279(5)
C7 O1 1.366(4)
C8 C9 1.500(5)
C8 N2 1.288(5)
C8 O1 1.369(4)
C9 C10 1.550(5)
C9 C14 1.534(5)
C9 C18 1.548(5)
C10 H10A 0.9900
C10 H10B 0.9900
C10 C11 1.537(5)
C11 H11 1.0000
C11 C12 1.532(6)
C11 C15 1.529(6)
C12 H12A 0.9900
C12 H12B 0.9900
C12 C13 1.528(6)
C13 H13 1.0000
C13 C14 1.539(5)
C13 C17 1.535(6)
C14 H14A 0.9900
C14 H14B 0.9900
C15 H15A 0.9900
C15 H15B 0.9900
C15 C16 1.523(6)
C16 H16 1.0000
C16 C17 1.538(6)
C16 C18 1.544(5)
C17 H17A 0.9900
C17 H17B 0.9900
C18 H18A 0.9900
C18 H18B 0.9900
N1 N2 1.408(4)

loop_
_geom_hbond_atom_site_label_D
_geom_hbond_atom_site_label_H
_geom_hbond_atom_site_label_A
_geom_hbond_site_symmetry_A
_geom_hbond_distance_DH
_geom_hbond_distance_HA
_geom_hbond_distance_DA
_geom_hbond_angle_DHA
_geom_hbond_publ_flag
C3 H3 N1 3_666 0.95 2.56 3.383(5) 146 yes
C18 H18A F1 2_646 0.99 2.47 3.415(5) 159 yes

loop_
_geom_torsion_atom_site_label_1
_geom_torsion_atom_site_label_2
_geom_torsion_atom_site_label_3
_geom_torsion_atom_site_label_4
_geom_torsion
C1 C2 C3 C4 -1.1(6)
C2 C1 C6 C5 1.1(6)
C2 C3 C4 C5 2.2(6)
C2 C3 C4 C7 -178.3(3)
C3 C4 C5 C6 -1.6(6)
C3 C4 C7 N1 -18.2(6)
C3 C4 C7 O1 158.6(3)
C4 C5 C6 C1 0.0(6)
C4 C7 N1 N2 176.5(4)
C4 C7 O1 C8 -176.9(3)
C5 C4 C7 N1 161.3(4)
C5 C4 C7 O1 -22.0(5)
C6 C1 C2 C3 -0.5(6)
C7 C4 C5 C6 178.9(4)
C7 N1 N2 C8 0.4(4)
C8 C9 C10 C11 178.1(3)
C8 C9 C14 C13 -179.4(3)
C8 C9 C18 C16 -177.9(3)
C9 C8 N2 N1 179.3(4)
C9 C8 O1 C7 -179.6(3)
C9 C10 C11 C12 -60.3(4)
C9 C10 C11 C15 59.8(4)
C10 C9 C14 C13 -59.2(4)
C10 C9 C18 C16 59.8(4)
C10 C11 C12 C13 60.7(4)
C10 C11 C15 C16 -60.9(4)
C11 C12 C13 C14 -60.0(4)
C11 C12 C13 C17 60.0(4)
C11 C15 C16 C17 -59.2(4)
C11 C15 C16 C18 60.8(4)
C12 C11 C15 C16 59.0(4)
C12 C13 C14 C9 59.4(4)
C12 C13 C17 C16 -59.5(4)
C14 C9 C10 C11 59.8(4)
C14 C9 C18 C16 -59.3(4)
C14 C13 C17 C16 60.6(4)
C15 C11 C12 C13 -59.5(4)
C15 C16 C17 C13 59.3(4)
C15 C16 C18 C9 -60.5(4)
C17 C13 C14 C9 -60.7(4)
C17 C16 C18 C9 59.9(4)
C18 C9 C10 C11 -59.3(4)
C18 C9 C14 C13 59.8(4)
C18 C16 C17 C13 -60.5(4)
F1 C1 C2 C3 178.7(3)
F1 C1 C6 C5 -178.2(3)
N1 C7 O1 C8 0.3(4)
N2 C8 C9 C10 -111.7(4)
N2 C8 C9 C14 7.7(6)
N2 C8 C9 C18 127.1(4)
N2 C8 O1 C7 -0.1(4)
O1 C7 N1 N2 -0.4(4)
O1 C8 C9 C10 67.8(4)
O1 C8 C9 C14 -172.9(3)
O1 C8 C9 C18 -53.4(4)
O1 C8 N2 N1 -0.2(4)

_cod_database_fobs_code 2242904
